data_7104548
loop_
_publ_author_name
'Boyd, Derek R'
'Sharma, Narain D'
'Malone, John F'
'Allen, Christopher C R'

_publ_section_title
;
 New families of enantiopure cyclohexenone cis-diol, o-quinol dimer and
 hydrate metabolites from dioxygenase-catalysed dihydroxylation of
 phenols.
;
_journal_issue 24
_journal_name_full 'Chemical communications (Cambridge, England)'
_journal_page_first 3633
_journal_page_last 3635
_journal_paper_doi 10.1039/b905940g
_journal_volume 34
_journal_year 2009
_chemical_absolute_configuration rm
_chemical_formula_moiety 'C18 H24 O6'
_chemical_formula_sum 'C18 H24 O6'
_chemical_formula_weight 336.37
_chemical_melting_point 158
_chemical_name_systematic
;
?
;
_space_group_IT_number 1
_symmetry_cell_setting triclinic
_symmetry_space_group_name_Hall 'P 1'
_symmetry_space_group_name_H-M 'P 1'
_atom_sites_solution_hydrogens difmap
_atom_sites_solution_primary direct
_atom_sites_solution_secondary difmap
_audit_creation_method SHELXL-97
_cell_angle_alpha 102.325(16)
_cell_angle_beta 96.496(17)
_cell_angle_gamma 110.764(16)
_cell_formula_units_Z 1
_cell_length_a 6.581(8)
_cell_length_b 7.123(8)
_cell_length_c 11.041(13)
_cell_measurement_reflns_used 1911
_cell_measurement_temperature 298(2)
_cell_measurement_theta_max 26.69
_cell_measurement_theta_min 3.18
_cell_volume 462.6(9)
_computing_cell_refinement 'Bruker SMART'
_computing_data_collection 'Bruker SMART'
_computing_data_reduction 'Bruker SAINT'
_computing_molecular_graphics 'Bruker SHELXTL'
_computing_publication_material 'SHELXL-97 (Sheldrick, 1997)'
_computing_structure_refinement 'SHELXL-97 (Sheldrick, 1997)'
_computing_structure_solution 'SHELXS-97 (Sheldrick, 1990)'
_diffrn_ambient_temperature 298(2)
_diffrn_measured_fraction_theta_full 0.832
_diffrn_measured_fraction_theta_max 0.832
_diffrn_measurement_device_type 'Bruker SMART CCD area detector'
_diffrn_measurement_method 'phi and omega scan'
_diffrn_radiation_monochromator graphite
_diffrn_radiation_source 'fine-focus sealed tube'
_diffrn_radiation_type MoK\a
_diffrn_radiation_wavelength 0.71073
_diffrn_reflns_av_R_equivalents 0.0121
_diffrn_reflns_av_sigmaI/netI 0.0403
_diffrn_reflns_limit_h_max 8
_diffrn_reflns_limit_h_min -8
_diffrn_reflns_limit_k_max 8
_diffrn_reflns_limit_k_min -8
_diffrn_reflns_limit_l_max 14
_diffrn_reflns_limit_l_min -14
_diffrn_reflns_number 3590
_diffrn_reflns_theta_full 28.23
_diffrn_reflns_theta_max 28.23
_diffrn_reflns_theta_min 1.93
_exptl_absorpt_coefficient_mu 0.090
_exptl_absorpt_correction_T_max 0.969
_exptl_absorpt_correction_T_min 0.890
_exptl_absorpt_correction_type empirical
_exptl_absorpt_process_details 'Bruker SADABS'
_exptl_crystal_colour colourless
_exptl_crystal_density_diffrn 1.207
_exptl_crystal_density_method 'not measured'
_exptl_crystal_description plates
_exptl_crystal_F_000 180
_exptl_crystal_size_max 1.0
_exptl_crystal_size_mid 0.75
_exptl_crystal_size_min 0.40
_refine_diff_density_max 0.180
_refine_diff_density_min -0.157
_refine_diff_density_rms 0.031
_refine_ls_abs_structure_details 'Flack H D (1983), Acta Cryst. A39, 876-881'
_refine_ls_abs_structure_Flack 1.8(14)
_refine_ls_extinction_method none
_refine_ls_goodness_of_fit_ref 1.045
_refine_ls_hydrogen_treatment constr
_refine_ls_matrix_type full
_refine_ls_number_parameters 223
_refine_ls_number_reflns 3246
_refine_ls_number_restraints 3
_refine_ls_restrained_S_all 1.045
_refine_ls_R_factor_all 0.0568
_refine_ls_R_factor_gt 0.0494
_refine_ls_shift/su_max 0.000
_refine_ls_shift/su_mean 0.000
_refine_ls_structure_factor_coef Fsqd
_refine_ls_weighting_details 'calc w=1/[\s^2^(Fo^2^)+(0.0631P)^2^+0.1126P] where P=(Fo^2^+2Fc^2^)/3'
_refine_ls_weighting_scheme calc
_refine_ls_wR_factor_gt 0.1259
_refine_ls_wR_factor_ref 0.1329
_reflns_number_gt 2834
_reflns_number_total 3246
_reflns_threshold_expression >2sigma(I)
_cod_data_source_file b905940g.txt
_cod_data_source_block 7d
_cod_original_sg_symbol_H-M P1
_cod_database_code 7104548

loop_
_symmetry_equiv_pos_as_xyz
'x, y, z'

loop_
_atom_site_label
_atom_site_type_symbol
_atom_site_fract_x
_atom_site_fract_y
_atom_site_fract_z
_atom_site_U_iso_or_equiv
_atom_site_adp_type
_atom_site_occupancy
_atom_site_symmetry_multiplicity
_atom_site_calc_flag
_atom_site_refinement_flags
_atom_site_disorder_assembly
_atom_site_disorder_group
C1 C 0.0060(5) 1.0185(4) -0.1099(3) 0.0510(6) Uani 1 1 d . . .
O1 O 0.0619(4) 1.2086(3) -0.0872(3) 0.0846(7) Uani 1 1 d . . .
C2 C -0.2248(5) 0.8732(4) -0.1658(3) 0.0509(6) Uani 1 1 d . . .
H2 H -0.3295 0.9276 -0.1857 0.061 Uiso 1 1 calc R . .
C3 C -0.2909(5) 0.6662(4) -0.1893(2) 0.0497(6) Uani 1 1 d . . .
C3' C -0.5277(6) 0.5169(6) -0.2518(4) 0.0830(11) Uani 1 1 d . . .
H3'1 H -0.5970 0.4504 -0.1918 0.124 Uiso 1 1 calc R . .
H3'2 H -0.5265 0.4130 -0.3229 0.124 Uiso 1 1 calc R . .
H3'3 H -0.6093 0.5930 -0.2803 0.124 Uiso 1 1 calc R . .
C4 C -0.1282(5) 0.5680(4) -0.1583(3) 0.0489(6) Uani 1 1 d . . .
H4 H -0.0744 0.5298 -0.2353 0.059 Uiso 1 1 calc R . .
O4 O -0.2433(4) 0.3810(3) -0.1260(3) 0.0793(7) Uani 1 1 d . . .
H4A H -0.1581 0.3236 -0.1128 0.119 Uiso 1 1 calc R . .
C5 C 0.0728(4) 0.7182(4) -0.0556(2) 0.0441(6) Uani 1 1 d . . .
H5 H 0.1827 0.6558 -0.0466 0.053 Uiso 1 1 calc R . .
O5 O -0.0044(3) 0.7560(3) 0.06392(16) 0.0485(4) Uani 1 1 d . . .
C6 C 0.1790(4) 0.9282(4) -0.0859(2) 0.0471(6) Uani 1 1 d . . .
H6 H 0.2267 0.8975 -0.1662 0.057 Uiso 1 1 calc R . .
C6' C 0.3879(5) 1.0835(6) 0.0118(3) 0.0698(9) Uani 1 1 d . . .
H6'1 H 0.4593 1.2009 -0.0195 0.105 Uiso 1 1 calc R . .
H6'2 H 0.4881 1.0163 0.0262 0.105 Uiso 1 1 calc R . .
H6'3 H 0.3470 1.1303 0.0900 0.105 Uiso 1 1 calc R . .
C7 C 0.0908(4) 0.7171(4) 0.1638(2) 0.0470(6) Uani 1 1 d . . .
O7 O 0.2440(5) 0.6621(5) 0.1660(2) 0.0907(9) Uani 1 1 d . . .
C8 C -0.0190(4) 0.7565(4) 0.2752(2) 0.0467(6) Uani 1 1 d . . .
O8 O 0.0962(4) 0.7123(4) 0.3823(2) 0.0715(7) Uani 1 1 d . . .
C9 C -0.2632(5) 0.6207(5) 0.2598(3) 0.0642(8) Uani 1 1 d . . .
H9A H -0.2847 0.4777 0.2568 0.077 Uiso 1 1 calc R . .
H9B H -0.3516 0.6224 0.1838 0.077 Uiso 1 1 calc R . .
C10 C -0.3219(5) 0.7278(6) 0.3816(3) 0.0719(9) Uani 1 1 d . . .
H10A H -0.3668 0.6339 0.4344 0.086 Uiso 1 1 calc R . .
H10B H -0.4402 0.7739 0.3604 0.086 Uiso 1 1 calc R . .
C11 C -0.0997(5) 0.9178(5) 0.4493(3) 0.0626(8) Uani 1 1 d . . .
C12 C 0.0489(6) 0.8122(7) 0.4898(3) 0.0782(11) Uani 1 1 d . . .
O12 O 0.1171(6) 0.7995(7) 0.5929(3) 0.1279(14) Uani 1 1 d . . .
C13 C -0.1183(7) 1.0872(8) 0.5547(3) 0.0950(13) Uani 1 1 d . . .
H13A H -0.2045 1.0229 0.6102 0.143 Uiso 1 1 calc R . .
H13B H -0.1895 1.1641 0.5176 0.143 Uiso 1 1 calc R . .
H13C H 0.0275 1.1803 0.6020 0.143 Uiso 1 1 calc R . .
C14 C -0.0004(5) 0.9828(4) 0.3349(3) 0.0532(6) Uani 1 1 d . . .
C15 C -0.1440(8) 1.0591(6) 0.2533(3) 0.0794(10) Uani 1 1 d . . .
H15A H -0.1503 1.1841 0.3033 0.119 Uiso 1 1 calc R . .
H15B H -0.2915 0.9531 0.2237 0.119 Uiso 1 1 calc R . .
H15C H -0.0796 1.0874 0.1820 0.119 Uiso 1 1 calc R . .
C16 C 0.2395(7) 1.1428(7) 0.3761(4) 0.0939(13) Uani 1 1 d . . .
H16A H 0.3020 1.1583 0.3025 0.141 Uiso 1 1 calc R . .
H16B H 0.3250 1.0959 0.4297 0.141 Uiso 1 1 calc R . .
H16C H 0.2421 1.2747 0.4217 0.141 Uiso 1 1 calc R . .

loop_
_atom_site_aniso_label
_atom_site_aniso_U_11
_atom_site_aniso_U_22
_atom_site_aniso_U_33
_atom_site_aniso_U_23
_atom_site_aniso_U_13
_atom_site_aniso_U_12
C1 0.0635(18) 0.0474(16) 0.0470(14) 0.0191(12) 0.0154(12) 0.0225(13)
O1 0.0903(17) 0.0441(12) 0.118(2) 0.0246(12) 0.0148(14) 0.0247(11)
C2 0.0571(16) 0.0551(16) 0.0503(15) 0.0212(12) 0.0127(12) 0.0289(13)
C3 0.0510(15) 0.0574(16) 0.0379(13) 0.0118(11) 0.0098(10) 0.0186(12)
C3' 0.056(2) 0.080(2) 0.091(3) 0.009(2) -0.0037(18) 0.0140(18)
C4 0.0584(17) 0.0384(13) 0.0497(15) 0.0090(11) 0.0160(12) 0.0188(12)
O4 0.0756(15) 0.0478(12) 0.121(2) 0.0351(13) 0.0275(14) 0.0217(11)
C5 0.0505(14) 0.0521(14) 0.0426(13) 0.0182(11) 0.0168(11) 0.0298(12)
O5 0.0598(11) 0.0653(11) 0.0381(9) 0.0251(8) 0.0165(7) 0.0368(9)
C6 0.0486(14) 0.0505(14) 0.0407(13) 0.0156(11) 0.0125(11) 0.0149(12)
C6' 0.0557(18) 0.074(2) 0.0606(18) 0.0209(16) 0.0055(14) 0.0033(15)
C7 0.0451(14) 0.0551(15) 0.0404(13) 0.0149(11) 0.0024(10) 0.0200(12)
O7 0.0937(19) 0.159(3) 0.0538(12) 0.0297(15) 0.0133(12) 0.089(2)
C8 0.0451(14) 0.0599(16) 0.0364(12) 0.0222(11) 0.0025(10) 0.0186(12)
O8 0.0759(15) 0.1127(18) 0.0481(11) 0.0426(12) 0.0125(10) 0.0508(14)
C9 0.0564(18) 0.0659(18) 0.0585(18) 0.0180(14) 0.0070(14) 0.0110(14)
C10 0.0522(17) 0.096(2) 0.0598(18) 0.0256(17) 0.0179(14) 0.0162(16)
C11 0.0525(17) 0.092(2) 0.0384(14) 0.0192(14) 0.0103(12) 0.0217(16)
C12 0.070(2) 0.131(3) 0.0404(16) 0.0353(17) 0.0126(14) 0.040(2)
O12 0.137(3) 0.242(4) 0.0503(15) 0.067(2) 0.0249(16) 0.111(3)
C13 0.097(3) 0.133(4) 0.0482(18) 0.007(2) 0.0222(18) 0.045(3)
C14 0.0542(16) 0.0579(16) 0.0401(13) 0.0099(11) 0.0107(11) 0.0148(13)
C15 0.123(3) 0.084(2) 0.0599(19) 0.0296(17) 0.0315(19) 0.065(2)
C16 0.082(3) 0.087(3) 0.065(2) -0.0048(19) 0.0240(18) -0.011(2)

loop_
_atom_type_symbol
_atom_type_description
_atom_type_scat_dispersion_real
_atom_type_scat_dispersion_imag
_atom_type_scat_source
C C 0.0033 0.0016 'International Tables Vol C Tables 4.2.6.8 and 6.1.1.4'
H H 0.0000 0.0000 'International Tables Vol C Tables 4.2.6.8 and 6.1.1.4'
O O 0.0106 0.0060 'International Tables Vol C Tables 4.2.6.8 and 6.1.1.4'

loop_
_geom_angle_atom_site_label_1
_geom_angle_atom_site_label_2
_geom_angle_atom_site_label_3
_geom_angle
_geom_angle_site_symmetry_1
_geom_angle_site_symmetry_3
_geom_angle_publ_flag
O1 C1 C2 121.6(3) . . ?
O1 C1 C6 120.0(3) . . ?
C2 C1 C6 118.3(2) . . ?
C3 C2 C1 122.9(3) . . ?
C2 C3 C4 121.1(3) . . ?
C2 C3 C3' 122.5(3) . . ?
C4 C3 C3' 116.4(3) . . ?
O4 C4 C3 108.8(2) . . ?
O4 C4 C5 112.4(2) . . ?
C3 C4 C5 112.4(2) . . ?
O5 C5 C4 107.7(2) . . ?
O5 C5 C6 108.4(2) . . ?
C4 C5 C6 111.4(2) . . ?
C7 O5 C5 118.5(2) . . ?
C1 C6 C6' 113.1(3) . . ?
C1 C6 C5 110.3(2) . . ?
C6' C6 C5 113.8(2) . . ?
O7 C7 O5 124.9(3) . . ?
O7 C7 C8 124.9(2) . . ?
O5 C7 C8 110.3(2) . . ?
O8 C8 C7 107.2(2) . . ?
O8 C8 C9 104.7(2) . . ?
C7 C8 C9 117.5(2) . . ?
O8 C8 C14 102.2(2) . . ?
C7 C8 C14 119.0(2) . . ?
C9 C8 C14 104.4(2) . . ?
C12 O8 C8 105.9(2) . . ?
C8 C9 C10 102.1(2) . . ?
C9 C10 C11 103.4(3) . . ?
C12 C11 C13 115.7(3) . . ?
C12 C11 C10 102.2(3) . . ?
C13 C11 C10 115.8(3) . . ?
C12 C11 C14 99.7(3) . . ?
C13 C11 C14 118.3(3) . . ?
C10 C11 C14 102.5(2) . . ?
O12 C12 O8 120.9(4) . . ?
O12 C12 C11 131.4(4) . . ?
O8 C12 C11 107.7(2) . . ?
C16 C14 C15 110.5(3) . . ?
C16 C14 C8 113.1(3) . . ?
C15 C14 C8 114.5(2) . . ?
C16 C14 C11 112.5(3) . . ?
C15 C14 C11 113.6(3) . . ?
C8 C14 C11 91.4(2) . . ?

loop_
_geom_bond_atom_site_label_1
_geom_bond_atom_site_label_2
_geom_bond_distance
_geom_bond_site_symmetry_2
_geom_bond_publ_flag
C1 O1 1.230(4) . ?
C1 C2 1.470(4) . ?
C1 C6 1.517(4) . ?
C2 C3 1.337(4) . ?
C3 C4 1.517(4) . ?
C3 C3' 1.518(5) . ?
C4 O4 1.422(4) . ?
C4 C5 1.523(4) . ?
C5 O5 1.472(3) . ?
C5 C6 1.538(4) . ?
O5 C7 1.335(3) . ?
C6 C6' 1.535(4) . ?
C7 O7 1.204(4) . ?
C7 C8 1.520(4) . ?
C8 O8 1.482(3) . ?
C8 C9 1.521(4) . ?
C8 C14 1.561(4) . ?
O8 C12 1.376(5) . ?
C9 C10 1.559(5) . ?
C10 C11 1.564(5) . ?
C11 C12 1.513(5) . ?
C11 C13 1.537(5) . ?
C11 C14 1.568(4) . ?
C12 O12 1.209(4) . ?
C14 C16 1.529(5) . ?
C14 C15 1.543(5) . ?

loop_
_geom_torsion_atom_site_label_1
_geom_torsion_atom_site_label_2
_geom_torsion_atom_site_label_3
_geom_torsion_atom_site_label_4
_geom_torsion
_geom_torsion_site_symmetry_1
_geom_torsion_site_symmetry_2
_geom_torsion_site_symmetry_3
_geom_torsion_site_symmetry_4
_geom_torsion_publ_flag
O1 C1 C2 C3 -178.8(3) . . . . ?
C6 C1 C2 C3 4.1(4) . . . . ?
C1 C2 C3 C4 0.3(4) . . . . ?
C1 C2 C3 C3' -177.5(3) . . . . ?
C2 C3 C4 O4 148.6(3) . . . . ?
C3' C3 C4 O4 -33.3(4) . . . . ?
C2 C3 C4 C5 23.4(4) . . . . ?
C3' C3 C4 C5 -158.6(3) . . . . ?
O4 C4 C5 O5 -55.0(3) . . . . ?
C3 C4 C5 O5 68.2(3) . . . . ?
O4 C4 C5 C6 -173.7(2) . . . . ?
C3 C4 C5 C6 -50.5(3) . . . . ?
C4 C5 O5 C7 123.9(2) . . . . ?
C6 C5 O5 C7 -115.5(2) . . . . ?
O1 C1 C6 C6' 23.0(4) . . . . ?
C2 C1 C6 C6' -159.8(2) . . . . ?
O1 C1 C6 C5 151.6(3) . . . . ?
C2 C1 C6 C5 -31.2(3) . . . . ?
O5 C5 C6 C1 -64.4(3) . . . . ?
C4 C5 C6 C1 53.9(3) . . . . ?
O5 C5 C6 C6' 63.9(3) . . . . ?
C4 C5 C6 C6' -177.8(2) . . . . ?
C5 O5 C7 O7 3.8(4) . . . . ?
C5 O5 C7 C8 -177.4(2) . . . . ?
O7 C7 C8 O8 -0.6(4) . . . . ?
O5 C7 C8 O8 -179.4(2) . . . . ?
O7 C7 C8 C9 -118.0(4) . . . . ?
O5 C7 C8 C9 63.2(3) . . . . ?
O7 C7 C8 C14 114.5(3) . . . . ?
O5 C7 C8 C14 -64.3(3) . . . . ?
C7 C8 O8 C12 160.5(3) . . . . ?
C9 C8 O8 C12 -74.1(3) . . . . ?
C14 C8 O8 C12 34.6(3) . . . . ?
O8 C8 C9 C10 69.5(3) . . . . ?
C7 C8 C9 C10 -171.8(2) . . . . ?
C14 C8 C9 C10 -37.6(3) . . . . ?
C8 C9 C10 C11 1.5(3) . . . . ?
C9 C10 C11 C12 -68.5(3) . . . . ?
C9 C10 C11 C13 164.7(3) . . . . ?
C9 C10 C11 C14 34.5(3) . . . . ?
C8 O8 C12 O12 178.2(4) . . . . ?
C8 O8 C12 C11 0.7(4) . . . . ?
C13 C11 C12 O12 19.6(7) . . . . ?
C10 C11 C12 O12 -107.2(5) . . . . ?
C14 C11 C12 O12 147.6(5) . . . . ?
C13 C11 C12 O8 -163.3(3) . . . . ?
C10 C11 C12 O8 69.9(3) . . . . ?
C14 C11 C12 O8 -35.2(4) . . . . ?
O8 C8 C14 C16 63.0(3) . . . . ?
C7 C8 C14 C16 -54.8(3) . . . . ?
C9 C8 C14 C16 171.9(3) . . . . ?
O8 C8 C14 C15 -169.2(3) . . . . ?
C7 C8 C14 C15 73.1(3) . . . . ?
C9 C8 C14 C15 -60.3(3) . . . . ?
O8 C8 C14 C11 -52.3(2) . . . . ?
C7 C8 C14 C11 -170.0(2) . . . . ?
C9 C8 C14 C11 56.6(2) . . . . ?
C12 C11 C14 C16 -64.7(4) . . . . ?
C13 C11 C14 C16 61.6(4) . . . . ?
C10 C11 C14 C16 -169.7(3) . . . . ?
C12 C11 C14 C15 168.7(3) . . . . ?
C13 C11 C14 C15 -65.0(4) . . . . ?
C10 C11 C14 C15 63.7(4) . . . . ?
C12 C11 C14 C8 51.1(3) . . . . ?
C13 C11 C14 C8 177.4(3) . . . . ?
C10 C11 C14 C8 -53.9(3) . . . . ?

loop_
_cod_related_entry_id
_cod_related_entry_database
_cod_related_entry_code
1 ChemSpider 30653129
